data_7200239
loop_
_publ_author_name
'Byres, Maureen'
'Cox, Philip J.'
'Kay, Graeme'
'Nixon, Elaine'

_publ_section_title
;
 Supramolecular structures of six adenine-carboxylic acid complexes
;
_journal_issue 1
_journal_name_full CrystEngComm
_journal_page_first 135
_journal_paper_doi 10.1039/b811243f
_journal_volume 11
_journal_year 2009
_chemical_compound_source 'synthesis as described'
_chemical_formula_moiety
;
2(C5 H5 N5), C6 H10 O4, 2(C1 H4 O1)
;
_chemical_formula_sum 'C18 H28 N10 O6'
_chemical_formula_weight 480.5
_chemical_name_systematic
;
Adenine - adipic acid (2:1) dimethanolate
;
_space_group_IT_number 2
_symmetry_cell_setting triclinic
_symmetry_Int_Tables_number 2
_symmetry_space_group_name_Hall '-P 1'
_symmetry_space_group_name_H-M 'P -1'
_atom_sites_solution_hydrogens geom
_atom_sites_solution_primary direct
_atom_sites_solution_secondary difmap
_audit_creation_date 2008-02-12T13:03:45-00:00
_audit_creation_method 'WinGX routine CIF_UPDATE'
_cell_angle_alpha 74.908(3)
_cell_angle_beta 85.357(3)
_cell_angle_gamma 66.786(3)
_cell_formula_units_Z 2
_cell_length_a 8.9781(5)
_cell_length_b 9.9334(5)
_cell_length_c 14.2815(7)
_cell_measurement_reflns_used 5020
_cell_measurement_temperature 120(2)
_cell_measurement_theta_max 27.48
_cell_measurement_theta_min 2.91
_cell_measurement_wavelength 0.71073
_cell_volume 1129.84(11)
_computing_cell_refinement 'DENZO and COLLECT'
_computing_data_collection
;
DENZO (Otwinowski and Minor, 1997), COLLECT (Hooft, 1998)
;
_computing_data_reduction 'DENZO and COLLECT'
_computing_molecular_graphics
;
PLATON (Spek,2002)
;
_computing_publication_material 'WinGX publication routines (Farrugia, 1999)'
_computing_structure_refinement 'SHELXL-97 (Sheldrick, 1997)'
_computing_structure_solution 'SIR97 (Altomare et al.,1999)'
_diffrn_ambient_temperature 120(2)
_diffrn_detector_area_resol_mean 9.091
_diffrn_measured_fraction_theta_full 0.99
_diffrn_measured_fraction_theta_max 0.99
_diffrn_measurement_device_type
;
Bruker-Nonius KappaCCD Area Detector
;
_diffrn_measurement_method
;
\f and \w scans
;
_diffrn_radiation_monochromator graphite
_diffrn_radiation_probe x-ray
_diffrn_radiation_type MoK\a
_diffrn_radiation_wavelength 0.71073
_diffrn_reflns_av_R_equivalents 0.0483
_diffrn_reflns_av_unetI/netI 0.0471
_diffrn_reflns_limit_h_max 11
_diffrn_reflns_limit_h_min -11
_diffrn_reflns_limit_k_max 12
_diffrn_reflns_limit_k_min -12
_diffrn_reflns_limit_l_max 18
_diffrn_reflns_limit_l_min -18
_diffrn_reflns_number 22714
_diffrn_reflns_theta_full 27.48
_diffrn_reflns_theta_max 27.48
_diffrn_reflns_theta_min 3.26
_diffrn_standards_decay_% 0
_diffrn_standards_number 0
_exptl_absorpt_coefficient_mu 0.109
_exptl_absorpt_correction_T_max 0.9935
_exptl_absorpt_correction_T_min 0.6436
_exptl_absorpt_correction_type multi-scan
_exptl_absorpt_process_details 'SADABS V2.10 (Sheldrick, G.M., 2003)'
_exptl_crystal_colour colourless
_exptl_crystal_density_diffrn 1.412
_exptl_crystal_density_method 'not measured'
_exptl_crystal_description slab
_exptl_crystal_F_000 508
_exptl_crystal_size_max 0.42
_exptl_crystal_size_mid 0.2
_exptl_crystal_size_min 0.06
_refine_diff_density_max 0.25
_refine_diff_density_min -0.268
_refine_diff_density_rms 0.054
_refine_ls_extinction_method none
_refine_ls_goodness_of_fit_ref 1.069
_refine_ls_hydrogen_treatment constr
_refine_ls_matrix_type full
_refine_ls_number_parameters 313
_refine_ls_number_reflns 5137
_refine_ls_number_restraints 0
_refine_ls_restrained_S_all 1.069
_refine_ls_R_factor_all 0.0757
_refine_ls_R_factor_gt 0.0462
_refine_ls_shift/su_max 0
_refine_ls_shift/su_mean 0
_refine_ls_structure_factor_coef Fsqd
_refine_ls_weighting_details 'calc w=1/[\s^2^(Fo^2^)+(0.0539P)^2^+0.2864P] where P=(Fo^2^+2Fc^2^)/3'
_refine_ls_weighting_scheme calc
_refine_ls_wR_factor_gt 0.1075
_refine_ls_wR_factor_ref 0.1198
_reflns_number_gt 3644
_reflns_number_total 5137
_reflns_threshold_expression >2sigma(I)
_cod_data_source_file b811243f.txt
_cod_data_source_block addip
_cod_original_cell_volume 1129.84(10)
_cod_database_code 7200239

loop_
_symmetry_equiv_pos_as_xyz
'x, y, z'
'-x, -y, -z'

loop_
_atom_site_label
_atom_site_type_symbol
_atom_site_fract_x
_atom_site_fract_y
_atom_site_fract_z
_atom_site_U_iso_or_equiv
_atom_site_adp_type
_atom_site_occupancy
_atom_site_symmetry_multiplicity
_atom_site_calc_flag
_atom_site_refinement_flags
_atom_site_disorder_assembly
_atom_site_disorder_group
O1 O 0.81696(16) -0.10103(15) 0.02250(8) 0.0287(3) Uani 1 1 d . . .
H1 H 0.7421 -0.1263 0.0121 0.034 Uiso 1 1 calc R . .
O2 O 0.72167(16) -0.13095(14) 0.17253(9) 0.0296(3) Uani 1 1 d . . .
O3 O 1.07342(16) 0.20006(14) 0.46546(8) 0.0273(3) Uani 1 1 d . . .
H3 H 1.1147 0.2597 0.4721 0.033 Uiso 1 1 calc R . .
O4 O 1.17570(16) 0.23689(14) 0.31762(9) 0.0292(3) Uani 1 1 d . . .
C1 C 0.8157(2) -0.09603(18) 0.11400(12) 0.0215(4) Uani 1 1 d . . .
C2 C 0.9392(2) -0.04260(19) 0.13745(12) 0.0230(4) Uani 1 1 d . . .
H2A H 0.9259 0.0543 0.0902 0.028 Uiso 1 1 calc R . .
H2B H 1.0487 -0.1172 0.1294 0.028 Uiso 1 1 calc R . .
C3 C 0.9290(2) -0.0200(2) 0.23913(12) 0.0248(4) Uani 1 1 d . . .
H3A H 0.9605 -0.1197 0.2865 0.03 Uiso 1 1 calc R . .
H3B H 0.8152 0.0415 0.2512 0.03 Uiso 1 1 calc R . .
C4 C 1.0371(2) 0.05795(19) 0.25571(12) 0.0226(4) Uani 1 1 d . . .
H4X H 1.1521 -0.007 0.2493 0.027 Uiso 1 1 calc R . .
H4Y H 1.0114 0.1547 0.2058 0.027 Uiso 1 1 calc R . .
C5 C 1.0121(2) 0.0883(2) 0.35602(12) 0.0240(4) Uani 1 1 d . . .
H5C H 0.8944 0.1402 0.3646 0.029 Uiso 1 1 calc R . .
H5D H 1.0499 -0.0101 0.405 0.029 Uiso 1 1 calc R . .
C6 C 1.0965(2) 0.18148(18) 0.37634(12) 0.0209(4) Uani 1 1 d . . .
N1A N 0.69115(18) 0.33731(16) -0.10302(10) 0.0242(3) Uani 1 1 d . . .
N2A N 0.67769(18) 0.35362(16) 0.06348(10) 0.0238(3) Uani 1 1 d . . .
N3A N 0.39550(18) 0.19121(16) 0.03706(10) 0.0246(3) Uani 1 1 d . . .
N4A N 0.48258(18) 0.25774(16) 0.15344(10) 0.0236(3) Uani 1 1 d . . .
H4A H 0.4913 0.2719 0.2107 0.028 Uiso 1 1 calc R . .
N5A N 0.54444(18) 0.23177(16) -0.16597(10) 0.0252(3) Uani 1 1 d . . .
H5A H 0.5914 0.248 -0.222 0.03 Uiso 1 1 calc R . .
H5B H 0.4735 0.1893 -0.1593 0.03 Uiso 1 1 calc R . .
C1A C 0.7315(2) 0.37229(19) -0.02717(12) 0.0254(4) Uani 1 1 d . . .
H1A H 0.8096 0.4168 -0.0394 0.031 Uiso 1 1 calc R . .
C2A C 0.5662(2) 0.29108(18) 0.07267(12) 0.0209(4) Uani 1 1 d . . .
C3A C 0.5112(2) 0.24995(18) 0.00074(12) 0.0219(4) Uani 1 1 d . . .
C4A C 0.5809(2) 0.27163(18) -0.09122(12) 0.0223(4) Uani 1 1 d . . .
C5A C 0.3831(2) 0.1984(2) 0.12828(12) 0.0254(4) Uani 1 1 d . . .
H5Z H 0.3119 0.1654 0.1722 0.03 Uiso 1 1 calc R . .
N1B N 0.31230(18) 0.67665(16) 0.35973(10) 0.0247(3) Uani 1 1 d . . .
N2B N 0.33385(18) 0.66227(16) 0.52952(10) 0.0250(3) Uani 1 1 d . . .
N3B N 0.20036(19) 0.37091(16) 0.51917(10) 0.0256(3) Uani 1 1 d . . .
N4B N 0.25561(18) 0.46426(16) 0.63270(10) 0.0252(3) Uani 1 1 d . . .
H4B H 0.2677 0.4749 0.6905 0.03 Uiso 1 1 calc R . .
N5B N 0.22308(18) 0.52150(16) 0.30273(10) 0.0255(3) Uani 1 1 d . . .
H5X H 0.2325 0.5703 0.243 0.031 Uiso 1 1 calc R . .
H5Y H 0.1893 0.447 0.313 0.031 Uiso 1 1 calc R . .
C1B C 0.3450(2) 0.7177(2) 0.43474(13) 0.0262(4) Uani 1 1 d . . .
H1B H 0.3816 0.7983 0.4183 0.031 Uiso 1 1 calc R . .
C2B C 0.2817(2) 0.54815(19) 0.54559(12) 0.0225(4) Uani 1 1 d . . .
C3B C 0.2463(2) 0.49071(19) 0.47539(12) 0.0223(4) Uani 1 1 d . . .
C4B C 0.2601(2) 0.56042(19) 0.37771(12) 0.0228(4) Uani 1 1 d . . .
C5B C 0.2074(2) 0.3610(2) 0.61245(13) 0.0278(4) Uani 1 1 d . . .
H5E H 0.1812 0.2886 0.6611 0.033 Uiso 1 1 calc R . .
O5 O 0.79813(16) 0.45337(15) 0.19517(9) 0.0319(3) Uani 1 1 d . . .
H5 H 0.7491 0.4257 0.1611 0.038 Uiso 1 1 calc R . .
C7 C 0.9176(2) 0.4960(2) 0.13904(13) 0.0311(4) Uani 1 1 d . . .
H7A H 0.8665 0.574 0.0802 0.037 Uiso 1 1 calc R . .
H7B H 1.0001 0.4075 0.1211 0.037 Uiso 1 1 calc R . .
H7C H 0.9687 0.5361 0.1771 0.037 Uiso 1 1 calc R . .
O6 O 0.56911(17) 0.22931(14) 0.33651(8) 0.0304(3) Uani 1 1 d . . .
H6 H 0.5923 0.2769 0.3699 0.037 Uiso 1 1 calc R . .
C8 C 0.5606(3) 0.0955(2) 0.39778(14) 0.0356(5) Uani 1 1 d . . .
H8A H 0.6622 0.0365 0.4356 0.043 Uiso 1 1 calc R . .
H8B H 0.5436 0.0353 0.3583 0.043 Uiso 1 1 calc R . .
H8C H 0.4703 0.1219 0.4419 0.043 Uiso 1 1 calc R . .

loop_
_atom_site_aniso_label
_atom_site_aniso_U_11
_atom_site_aniso_U_22
_atom_site_aniso_U_33
_atom_site_aniso_U_23
_atom_site_aniso_U_13
_atom_site_aniso_U_12
O1 0.0362(8) 0.0410(7) 0.0200(6) -0.0086(6) 0.0041(5) -0.0264(6)
O2 0.0366(8) 0.0396(7) 0.0211(6) -0.0052(6) 0.0041(5) -0.0257(6)
O3 0.0385(8) 0.0334(7) 0.0209(6) -0.0088(5) 0.0054(5) -0.0247(6)
O4 0.0379(8) 0.0370(7) 0.0231(7) -0.0084(6) 0.0083(6) -0.0262(6)
C1 0.0260(9) 0.0184(8) 0.0182(8) -0.0027(7) 0.0012(7) -0.0080(7)
C2 0.0257(9) 0.0237(8) 0.0230(9) -0.0066(7) 0.0036(7) -0.0131(7)
C3 0.0290(10) 0.0287(9) 0.0215(9) -0.0064(7) 0.0025(7) -0.0166(8)
C4 0.0271(9) 0.0229(8) 0.0211(9) -0.0041(7) 0.0013(7) -0.0141(8)
C5 0.0280(10) 0.0267(9) 0.0213(9) -0.0051(7) 0.0036(7) -0.0159(8)
C6 0.0228(9) 0.0213(8) 0.0174(8) -0.0023(7) 0.0008(7) -0.0089(7)
N1A 0.0282(8) 0.0250(7) 0.0207(8) -0.0039(6) 0.0047(6) -0.0134(7)
N2A 0.0293(8) 0.0245(7) 0.0188(8) -0.0040(6) 0.0023(6) -0.0131(7)
N3A 0.0270(8) 0.0286(8) 0.0205(8) -0.0038(6) 0.0022(6) -0.0150(7)
N4A 0.0298(8) 0.0273(8) 0.0168(7) -0.0046(6) 0.0007(6) -0.0148(7)
N5A 0.0321(9) 0.0336(8) 0.0163(7) -0.0079(6) 0.0060(6) -0.0194(7)
C1A 0.0284(10) 0.0242(9) 0.0252(9) -0.0038(7) 0.0033(7) -0.0137(8)
C2A 0.0238(9) 0.0186(8) 0.0194(8) -0.0043(7) 0.0005(7) -0.0074(7)
C3A 0.0247(9) 0.0214(8) 0.0198(9) -0.0030(7) 0.0005(7) -0.0106(7)
C4A 0.0238(9) 0.0209(8) 0.0204(9) -0.0025(7) 0.0009(7) -0.0084(7)
C5A 0.0283(10) 0.0293(9) 0.0205(9) -0.0040(7) 0.0014(7) -0.0147(8)
N1B 0.0285(8) 0.0269(8) 0.0197(8) -0.0037(6) 0.0031(6) -0.0136(7)
N2B 0.0273(8) 0.0284(8) 0.0191(8) -0.0047(6) 0.0030(6) -0.0119(7)
N3B 0.0323(9) 0.0268(8) 0.0207(8) -0.0040(6) 0.0027(6) -0.0162(7)
N4B 0.0319(9) 0.0313(8) 0.0171(7) -0.0069(6) 0.0015(6) -0.0167(7)
N5B 0.0365(9) 0.0293(8) 0.0159(7) -0.0035(6) 0.0016(6) -0.0196(7)
C1B 0.0276(10) 0.0263(9) 0.0259(10) -0.0052(7) 0.0026(8) -0.0130(8)
C2B 0.0221(9) 0.0261(9) 0.0192(9) -0.0061(7) 0.0016(7) -0.0092(7)
C3B 0.0234(9) 0.0231(8) 0.0215(9) -0.0047(7) 0.0025(7) -0.0112(7)
C4B 0.0219(9) 0.0241(9) 0.0211(9) -0.0054(7) 0.0032(7) -0.0081(7)
C5B 0.0359(11) 0.0319(10) 0.0209(9) -0.0054(7) 0.0023(8) -0.0198(9)
O5 0.0356(8) 0.0446(8) 0.0277(7) -0.0169(6) 0.0074(6) -0.0244(6)
C7 0.0348(11) 0.0317(10) 0.0285(10) -0.0026(8) 0.0010(8) -0.0179(9)
O6 0.0452(8) 0.0324(7) 0.0194(6) -0.0028(5) -0.0022(6) -0.0226(6)
C8 0.0387(12) 0.0366(11) 0.0325(11) 0.0017(9) -0.0006(9) -0.0217(9)

loop_
_atom_type_symbol
_atom_type_description
_atom_type_scat_dispersion_real
_atom_type_scat_dispersion_imag
_atom_type_scat_source
C C 0.0033 0.0016 'International Tables Vol C Tables 4.2.6.8 and 6.1.1.4'
H H 0 0 'International Tables Vol C Tables 4.2.6.8 and 6.1.1.4'
N N 0.0061 0.0033 'International Tables Vol C Tables 4.2.6.8 and 6.1.1.4'
O O 0.0106 0.006 'International Tables Vol C Tables 4.2.6.8 and 6.1.1.4'

loop_
_geom_angle_atom_site_label_1
_geom_angle_atom_site_label_2
_geom_angle_atom_site_label_3
_geom_angle
_geom_angle_site_symmetry_1
_geom_angle_site_symmetry_3
_geom_angle_publ_flag
C1 O1 H1 109.5 . . ?
C6 O3 H3 109.5 . . ?
O2 C1 O1 122.72(16) . . ?
O2 C1 C2 124.26(15) . . ?
O1 C1 C2 113.02(14) . . ?
C1 C2 C3 114.22(14) . . ?
C1 C2 H2A 108.7 . . ?
C3 C2 H2A 108.7 . . ?
C1 C2 H2B 108.7 . . ?
C3 C2 H2B 108.7 . . ?
H2A C2 H2B 107.6 . . ?
C2 C3 C4 113.07(14) . . ?
C2 C3 H3A 109 . . ?
C4 C3 H3A 109 . . ?
C2 C3 H3B 109 . . ?
C4 C3 H3B 109 . . ?
H3A C3 H3B 107.8 . . ?
C5 C4 C3 110.65(14) . . ?
C5 C4 H4X 109.5 . . ?
C3 C4 H4X 109.5 . . ?
C5 C4 H4Y 109.5 . . ?
C3 C4 H4Y 109.5 . . ?
H4X C4 H4Y 108.1 . . ?
C6 C5 C4 115.58(14) . . ?
C6 C5 H5C 108.4 . . ?
C4 C5 H5C 108.4 . . ?
C6 C5 H5D 108.4 . . ?
C4 C5 H5D 108.4 . . ?
H5C C5 H5D 107.4 . . ?
O4 C6 O3 123.01(15) . . ?
O4 C6 C5 124.51(15) . . ?
O3 C6 C5 112.47(14) . . ?
C1A N1A C4A 118.97(14) . . ?
C1A N2A C2A 110.51(14) . . ?
C5A N3A C3A 104.06(14) . . ?
C5A N4A C2A 106.72(14) . . ?
C5A N4A H4A 126.6 . . ?
C2A N4A H4A 126.6 . . ?
C4A N5A H5A 120 . . ?
C4A N5A H5B 120 . . ?
H5A N5A H5B 120 . . ?
N1A C1A N2A 129.29(16) . . ?
N1A C1A H1A 115.4 . . ?
N2A C1A H1A 115.4 . . ?
N2A C2A N4A 127.49(15) . . ?
N2A C2A C3A 126.82(15) . . ?
N4A C2A C3A 105.68(14) . . ?
N3A C3A C2A 110.25(14) . . ?
N3A C3A C4A 132.64(15) . . ?
C2A C3A C4A 117.10(15) . . ?
N5A C4A N1A 119.15(15) . . ?
N5A C4A C3A 123.60(15) . . ?
N1A C4A C3A 117.25(15) . . ?
N3A C5A N4A 113.28(15) . . ?
N3A C5A H5Z 123.4 . . ?
N4A C5A H5Z 123.4 . . ?
C1B N1B C4B 118.57(14) . . ?
C1B N2B C2B 110.88(15) . . ?
C5B N3B C3B 103.94(14) . . ?
C5B N4B C2B 106.45(14) . . ?
C5B N4B H4B 126.8 . . ?
C2B N4B H4B 126.8 . . ?
C4B N5B H5X 120 . . ?
C4B N5B H5Y 120 . . ?
H5X N5B H5Y 120 . . ?
N1B C1B N2B 129.55(16) . . ?
N1B C1B H1B 115.2 . . ?
N2B C1B H1B 115.2 . . ?
N2B C2B N4B 127.80(15) . . ?
N2B C2B C3B 126.23(15) . . ?
N4B C2B C3B 105.97(14) . . ?
C2B C3B N3B 110.00(15) . . ?
C2B C3B C4B 117.55(15) . . ?
N3B C3B C4B 132.45(16) . . ?
N5B C4B N1B 118.80(15) . . ?
N5B C4B C3B 124.01(15) . . ?
N1B C4B C3B 117.18(15) . . ?
N3B C5B N4B 113.64(16) . . ?
N3B C5B H5E 123.2 . . ?
N4B C5B H5E 123.2 . . ?
C7 O5 H5 109.5 . . ?
O5 C7 H7A 109.5 . . ?
O5 C7 H7B 109.5 . . ?
H7A C7 H7B 109.5 . . ?
O5 C7 H7C 109.5 . . ?
H7A C7 H7C 109.5 . . ?
H7B C7 H7C 109.5 . . ?
C8 O6 H6 109.5 . . ?
O6 C8 H8A 109.5 . . ?
O6 C8 H8B 109.5 . . ?
H8A C8 H8B 109.5 . . ?
O6 C8 H8C 109.5 . . ?
H8A C8 H8C 109.5 . . ?
H8B C8 H8C 109.5 . . ?

loop_
_geom_bond_atom_site_label_1
_geom_bond_atom_site_label_2
_geom_bond_distance
_geom_bond_site_symmetry_2
_geom_bond_publ_flag
O1 C1 1.320(2) . ?
O1 H1 0.84 . ?
O2 C1 1.223(2) . ?
O3 C6 1.322(2) . ?
O3 H3 0.84 . ?
O4 C6 1.218(2) . ?
C1 C2 1.497(2) . ?
C2 C3 1.517(2) . ?
C2 H2A 0.99 . ?
C2 H2B 0.99 . ?
C3 C4 1.524(2) . ?
C3 H3A 0.99 . ?
C3 H3B 0.99 . ?
C4 C5 1.521(2) . ?
C4 H4X 0.99 . ?
C4 H4Y 0.99 . ?
C5 C6 1.498(2) . ?
C5 H5C 0.99 . ?
C5 H5D 0.99 . ?
N1A C1A 1.336(2) . ?
N1A C4A 1.363(2) . ?
N2A C1A 1.337(2) . ?
N2A C2A 1.354(2) . ?
N3A C5A 1.316(2) . ?
N3A C3A 1.386(2) . ?
N4A C5A 1.361(2) . ?
N4A C2A 1.364(2) . ?
N4A H4A 0.88 . ?
N5A C4A 1.335(2) . ?
N5A H5A 0.88 . ?
N5A H5B 0.88 . ?
C1A H1A 0.95 . ?
C2A C3A 1.388(2) . ?
C3A C4A 1.410(2) . ?
C5A H5Z 0.95 . ?
N1B C1B 1.331(2) . ?
N1B C4B 1.368(2) . ?
N2B C1B 1.334(2) . ?
N2B C2B 1.350(2) . ?
N3B C5B 1.315(2) . ?
N3B C3B 1.391(2) . ?
N4B C5B 1.359(2) . ?
N4B C2B 1.365(2) . ?
N4B H4B 0.88 . ?
N5B C4B 1.334(2) . ?
N5B H5X 0.88 . ?
N5B H5Y 0.88 . ?
C1B H1B 0.95 . ?
C2B C3B 1.387(2) . ?
C3B C4B 1.406(2) . ?
C5B H5E 0.95 . ?
O5 C7 1.420(2) . ?
O5 H5 0.84 . ?
C7 H7A 0.98 . ?
C7 H7B 0.98 . ?
C7 H7C 0.98 . ?
O6 C8 1.415(2) . ?
O6 H6 0.84 . ?
C8 H8A 0.98 . ?
C8 H8B 0.98 . ?
C8 H8C 0.98 . ?

loop_
_geom_hbond_atom_site_label_D
_geom_hbond_atom_site_label_H
_geom_hbond_atom_site_label_A
_geom_hbond_distance_DH
_geom_hbond_distance_HA
_geom_hbond_distance_DA
_geom_hbond_angle_DHA
_geom_hbond_site_symmetry_A
O1 H1 N3A 0.84 1.85 2.6779(18) 166.4 2_655
O3 H3 N3B 0.84 1.84 2.6668(18) 165.7 1_655
N4A H4A O6 0.88 1.86 2.7001(18) 158.4 .
N5A H5A N1B 0.88 2.16 3.029(2) 171.4 2_665
N5A H5B O2 0.88 2.09 2.9481(19) 166.1 2_655
N4B H4B O5 0.88 1.91 2.7366(18) 156.4 2_666
N5B H5X N1A 0.88 2.15 3.018(2) 168 2_665
N5B H5Y O4 0.88 2.12 2.9731(18) 162.5 1_455
O5 H5 N2A 0.84 1.97 2.7988(18) 167.2 .
O6 H6 N2B 0.84 1.95 2.7680(19) 165.6 2_666

loop_
_geom_torsion_atom_site_label_1
_geom_torsion_atom_site_label_2
_geom_torsion_atom_site_label_3
_geom_torsion_atom_site_label_4
_geom_torsion
_geom_torsion_site_symmetry_1
_geom_torsion_site_symmetry_2
_geom_torsion_site_symmetry_3
_geom_torsion_site_symmetry_4
_geom_torsion_publ_flag
O2 C1 C2 C3 -5.6(2) . . . . ?
O1 C1 C2 C3 173.92(14) . . . . ?
C1 C2 C3 C4 -170.77(14) . . . . ?
C2 C3 C4 C5 175.69(15) . . . . ?
C3 C4 C5 C6 -172.78(15) . . . . ?
C4 C5 C6 O4 2.9(3) . . . . ?
C4 C5 C6 O3 -178.27(15) . . . . ?
C4A N1A C1A N2A -0.6(3) . . . . ?
C2A N2A C1A N1A -0.6(3) . . . . ?
C1A N2A C2A N4A -178.74(16) . . . . ?
C1A N2A C2A C3A 0.0(2) . . . . ?
C5A N4A C2A N2A 179.30(16) . . . . ?
C5A N4A C2A C3A 0.31(18) . . . . ?
C5A N3A C3A C2A 0.15(19) . . . . ?
C5A N3A C3A C4A 178.94(18) . . . . ?
N2A C2A C3A N3A -179.28(16) . . . . ?
N4A C2A C3A N3A -0.29(18) . . . . ?
N2A C2A C3A C4A 1.7(3) . . . . ?
N4A C2A C3A C4A -179.30(15) . . . . ?
C1A N1A C4A N5A -177.73(15) . . . . ?
C1A N1A C4A C3A 2.4(2) . . . . ?
N3A C3A C4A N5A -1.5(3) . . . . ?
C2A C3A C4A N5A 177.28(16) . . . . ?
N3A C3A C4A N1A 178.42(17) . . . . ?
C2A C3A C4A N1A -2.8(2) . . . . ?
C3A N3A C5A N4A 0.1(2) . . . . ?
C2A N4A C5A N3A -0.2(2) . . . . ?
C4B N1B C1B N2B -0.5(3) . . . . ?
C2B N2B C1B N1B 0.3(3) . . . . ?
C1B N2B C2B N4B 180.00(17) . . . . ?
C1B N2B C2B C3B 1.2(2) . . . . ?
C5B N4B C2B N2B -178.64(17) . . . . ?
C5B N4B C2B C3B 0.31(19) . . . . ?
N2B C2B C3B N3B 178.33(16) . . . . ?
N4B C2B C3B N3B -0.65(19) . . . . ?
N2B C2B C3B C4B -2.4(3) . . . . ?
N4B C2B C3B C4B 178.61(15) . . . . ?
C5B N3B C3B C2B 0.7(2) . . . . ?
C5B N3B C3B C4B -178.39(19) . . . . ?
C1B N1B C4B N5B 178.26(16) . . . . ?
C1B N1B C4B C3B -0.7(2) . . . . ?
C2B C3B C4B N5B -176.93(16) . . . . ?
N3B C3B C4B N5B 2.1(3) . . . . ?
C2B C3B C4B N1B 2.0(2) . . . . ?
N3B C3B C4B N1B -178.95(17) . . . . ?
C3B N3B C5B N4B -0.5(2) . . . . ?
C2B N4B C5B N3B 0.1(2) . . . . ?

loop_
_cod_related_entry_id
_cod_related_entry_database
_cod_related_entry_code
1 ChemSpider 30653528
